data_7016662
loop_
_publ_author_name
'Molon, Mariusz'
'Bollermann, Timo'
'Gemel, Christian'
'Schaumann, Julian'
'Fischer, Roland A.'

_publ_section_title
;
 Mixed phosphine and group-13 metal ligator complexes
 [(PR(3))(a)M(ECp*)(b)] (M = Mo, Ni; E = Ga, Al; R = C(6)H(5),
 cyclo-C(6)H(11), CH(3)).
;
_journal_issue 40
_journal_name_full 'Dalton transactions (Cambridge, England : 2003)'
_journal_page_first 10769
_journal_page_last 10774
_journal_paper_doi 10.1039/c1dt10583c
_journal_volume 40
_journal_year 2011
_chemical_formula_moiety 'C6 H18 Ga2 Ni P2, 2(C10 H15)'
_chemical_formula_sum 'C26 H48 Ga2 Ni P2'
_chemical_formula_weight 620.73
_chemical_name_systematic
;
?
;
_space_group_IT_number 15
_space_group_name_Hall '-C 2yc'
_space_group_name_H-M_alt 'C 1 2/c 1'
_symmetry_cell_setting monoclinic
_symmetry_space_group_name_Hall '-C 2yc'
_symmetry_space_group_name_H-M 'C 1 2/c 1'
_atom_sites_solution_hydrogens geom
_atom_sites_solution_primary direct
_atom_sites_solution_secondary difmap
_audit_creation_method SHELXL-97
_cell_angle_alpha 90.00
_cell_angle_beta 121.849(10)
_cell_angle_gamma 90.00
_cell_formula_units_Z 4
_cell_length_a 20.8362(13)
_cell_length_b 10.2222(3)
_cell_length_c 16.8438(18)
_cell_measurement_reflns_used 200
_cell_measurement_temperature 105(2)
_cell_measurement_theta_max 24.99
_cell_measurement_theta_min 3.01
_cell_volume 3047.4(5)
_computing_cell_refinement 'CrysAlis RED 1.171.13, Oxford Diffraction'
_computing_data_collection 'CrysAlis CCD 1.171.13, Oxford Diffraction'
_computing_data_reduction 'CrysAlis RED 1.171.13, Oxford Diffraction'
_computing_molecular_graphics SHELXL-97
_computing_publication_material SHELXL-97
_computing_structure_refinement 'SHELXL-97 (Sheldrick, 1997)'
_computing_structure_solution 'SHELXS-97 (Sheldrick, 1990)'
_diffrn_ambient_temperature 105(2)
_diffrn_measured_fraction_theta_full 0.997
_diffrn_measured_fraction_theta_max 0.997
_diffrn_measurement_device_type 'Sapphire2-CCD, Oxford Diffraction'
_diffrn_measurement_method '560 images at 1.0 deg. in \w and 25 sec.'
_diffrn_radiation_monochromator graphite
_diffrn_radiation_source 'Enhance (Mo) X-ray Source'
_diffrn_radiation_type MoK\a
_diffrn_radiation_wavelength 0.71073
_diffrn_reflns_av_R_equivalents 0.0398
_diffrn_reflns_av_sigmaI/netI 0.0406
_diffrn_reflns_limit_h_max 24
_diffrn_reflns_limit_h_min -24
_diffrn_reflns_limit_k_max 12
_diffrn_reflns_limit_k_min -11
_diffrn_reflns_limit_l_max 20
_diffrn_reflns_limit_l_min -19
_diffrn_reflns_number 7746
_diffrn_reflns_theta_full 24.99
_diffrn_reflns_theta_max 24.99
_diffrn_reflns_theta_min 3.01
_exptl_absorpt_coefficient_mu 2.483
_exptl_absorpt_correction_T_max 0.7582
_exptl_absorpt_correction_T_min 0.6712
_exptl_absorpt_correction_type empirical
_exptl_absorpt_process_details sadabs
_exptl_crystal_colour yellow
_exptl_crystal_density_diffrn 1.353
_exptl_crystal_density_method 'not measured'
_exptl_crystal_description needle
_exptl_crystal_F_000 1296
_exptl_crystal_size_max 0.38
_exptl_crystal_size_mid 0.14
_exptl_crystal_size_min 0.11
_refine_diff_density_max 0.473
_refine_diff_density_min -0.385
_refine_diff_density_rms 0.097
_refine_ls_extinction_method none
_refine_ls_goodness_of_fit_ref 1.066
_refine_ls_hydrogen_treatment constr
_refine_ls_matrix_type full
_refine_ls_number_parameters 141
_refine_ls_number_reflns 2666
_refine_ls_number_restraints 0
_refine_ls_restrained_S_all 1.066
_refine_ls_R_factor_all 0.0390
_refine_ls_R_factor_gt 0.0314
_refine_ls_shift/su_max 0.001
_refine_ls_shift/su_mean 0.000
_refine_ls_structure_factor_coef Fsqd
_refine_ls_weighting_details 'calc w=1/[\s^2^(Fo^2^)+(0.0352P)^2^+2.7817P] where P=(Fo^2^+2Fc^2^)/3'
_refine_ls_weighting_scheme calc
_refine_ls_wR_factor_gt 0.0725
_refine_ls_wR_factor_ref 0.0764
_reflns_number_gt 2304
_reflns_number_total 2666
_reflns_threshold_expression >2sigma(I)
_cod_data_source_file c1dt10583c.txt
_cod_data_source_block Ni(GaCpstar)2(PMe3)2
_cod_original_cell_volume 3047.4(4)
_cod_original_sg_symbol_Hall '-C 2yc '
_cod_original_sg_symbol_H-M 'C 2/c '
_cod_database_code 7016662

loop_
_symmetry_equiv_pos_as_xyz
'x, y, z'
'-x, y, -z+1/2'
'x+1/2, y+1/2, z'
'-x+1/2, y+1/2, -z+1/2'
'-x, -y, -z'
'x, -y, z-1/2'
'-x+1/2, -y+1/2, -z'
'x+1/2, -y+1/2, z-1/2'

loop_
_atom_site_label
_atom_site_type_symbol
_atom_site_fract_x
_atom_site_fract_y
_atom_site_fract_z
_atom_site_U_iso_or_equiv
_atom_site_adp_type
_atom_site_occupancy
_atom_site_symmetry_multiplicity
_atom_site_calc_flag
_atom_site_refinement_flags
Ga1 Ga 0.097425(17) 0.45797(3) 0.32362(2) 0.01813(12) Uani 1 1 d .
Ni1 Ni 0.0000 0.31736(5) 0.2500 0.01323(14) Uani 1 2 d S
P1 P 0.01397(4) 0.21388(7) 0.14966(5) 0.01497(18) Uani 1 1 d .
C13 C -0.03058(18) 0.0523(3) 0.1123(2) 0.0239(7) Uani 1 1 d .
H13A H -0.0201 0.0154 0.0666 0.036 Uiso 1 1 calc R
H13B H -0.0853 0.0610 0.0837 0.036 Uiso 1 1 calc R
H13C H -0.0101 -0.0058 0.1666 0.036 Uiso 1 1 calc R
C10 C 0.18325(18) 0.5632(3) 0.2104(2) 0.0251(7) Uani 1 1 d .
H10A H 0.2240 0.6162 0.2141 0.038 Uiso 1 1 calc R
H10B H 0.1344 0.5961 0.1597 0.038 Uiso 1 1 calc R
H10C H 0.1894 0.4719 0.1980 0.038 Uiso 1 1 calc R
C4 C 0.22880(15) 0.4901(3) 0.38026(19) 0.0167(6) Uani 1 1 d .
C1 C 0.14755(16) 0.6658(3) 0.3233(2) 0.0184(6) Uani 1 1 d .
C3 C 0.21529(16) 0.5320(3) 0.4509(2) 0.0174(6) Uani 1 1 d .
C8 C 0.25127(18) 0.4774(3) 0.5484(2) 0.0287(8) Uani 1 1 d .
H8A H 0.2994 0.5220 0.5895 0.043 Uiso 1 1 calc R
H8B H 0.2603 0.3835 0.5473 0.043 Uiso 1 1 calc R
H8C H 0.2175 0.4913 0.5717 0.043 Uiso 1 1 calc R
C9 C 0.27995(16) 0.3816(3) 0.3875(2) 0.0259(7) Uani 1 1 d .
H9A H 0.3309 0.4162 0.4122 0.039 Uiso 1 1 calc R
H9B H 0.2609 0.3440 0.3254 0.039 Uiso 1 1 calc R
H9C H 0.2815 0.3138 0.4295 0.039 Uiso 1 1 calc R
C2 C 0.16533(15) 0.6398(3) 0.41590(19) 0.0180(6) Uani 1 1 d .
C7 C 0.13922(18) 0.7164(3) 0.4705(2) 0.0274(8) Uani 1 1 d .
H7A H 0.1748 0.7878 0.5042 0.041 Uiso 1 1 calc R
H7B H 0.1370 0.6583 0.5153 0.041 Uiso 1 1 calc R
H7C H 0.0889 0.7526 0.4274 0.041 Uiso 1 1 calc R
C12 C -0.02078(18) 0.2898(3) 0.0352(2) 0.0262(7) Uani 1 1 d .
H12A H -0.0106 0.2317 -0.0032 0.039 Uiso 1 1 calc R
H12B H 0.0050 0.3735 0.0437 0.039 Uiso 1 1 calc R
H12C H -0.0753 0.3048 0.0039 0.039 Uiso 1 1 calc R
C6 C 0.09775(18) 0.7717(3) 0.2592(2) 0.0296(8) Uani 1 1 d .
H6A H 0.1280 0.8502 0.2687 0.044 Uiso 1 1 calc R
H6B H 0.0585 0.7920 0.2727 0.044 Uiso 1 1 calc R
H6C H 0.0741 0.7424 0.1943 0.044 Uiso 1 1 calc R
C5 C 0.18626(16) 0.5718(3) 0.30152(19) 0.0176(6) Uani 1 1 d .
C11 C 0.11008(17) 0.1709(3) 0.1811(2) 0.0270(8) Uani 1 1 d .
H11A H 0.1081 0.1242 0.1291 0.041 Uiso 1 1 calc R
H11B H 0.1335 0.1148 0.2367 0.041 Uiso 1 1 calc R
H11C H 0.1401 0.2509 0.1945 0.041 Uiso 1 1 calc R

loop_
_atom_site_aniso_label
_atom_site_aniso_U_11
_atom_site_aniso_U_22
_atom_site_aniso_U_33
_atom_site_aniso_U_23
_atom_site_aniso_U_13
_atom_site_aniso_U_12
Ga1 0.01618(19) 0.0192(2) 0.0198(2) -0.00363(14) 0.01009(15) -0.00539(13)
Ni1 0.0125(3) 0.0137(3) 0.0133(3) 0.000 0.0067(2) 0.000
P1 0.0147(4) 0.0162(4) 0.0134(4) 0.0000(3) 0.0070(3) 0.0006(3)
C13 0.0286(17) 0.0202(18) 0.0226(17) -0.0012(13) 0.0132(15) -0.0018(14)
C10 0.0295(17) 0.0315(19) 0.0176(16) -0.0033(14) 0.0147(14) -0.0063(15)
C4 0.0139(14) 0.0181(16) 0.0167(15) -0.0020(13) 0.0072(12) -0.0040(12)
C1 0.0169(15) 0.0161(16) 0.0196(16) 0.0002(13) 0.0079(13) -0.0039(12)
C3 0.0161(14) 0.0195(17) 0.0151(15) -0.0022(13) 0.0072(13) -0.0067(12)
C8 0.0296(18) 0.034(2) 0.0161(17) 0.0051(14) 0.0076(15) -0.0056(15)
C9 0.0199(16) 0.0261(19) 0.0277(18) -0.0026(15) 0.0099(14) 0.0019(14)
C2 0.0167(15) 0.0199(17) 0.0198(15) -0.0050(13) 0.0112(13) -0.0065(12)
C7 0.0280(17) 0.0288(19) 0.0313(19) -0.0091(15) 0.0197(16) -0.0054(14)
C12 0.0320(18) 0.0271(19) 0.0200(17) 0.0013(14) 0.0142(15) 0.0006(15)
C6 0.0274(18) 0.0250(19) 0.0295(19) 0.0035(15) 0.0103(15) -0.0001(15)
C5 0.0166(14) 0.0217(17) 0.0147(15) -0.0020(13) 0.0084(13) -0.0060(13)
C11 0.0202(16) 0.034(2) 0.0271(18) -0.0043(15) 0.0125(14) 0.0043(15)

loop_
_atom_type_symbol
_atom_type_description
_atom_type_scat_dispersion_real
_atom_type_scat_dispersion_imag
_atom_type_scat_source
C C 0.0033 0.0016 'International Tables Vol C Tables 4.2.6.8 and 6.1.1.4'
H H 0.0000 0.0000 'International Tables Vol C Tables 4.2.6.8 and 6.1.1.4'
P P 0.1023 0.0942 'International Tables Vol C Tables 4.2.6.8 and 6.1.1.4'
Ni Ni 0.3393 1.1124 'International Tables Vol C Tables 4.2.6.8 and 6.1.1.4'
Ga Ga 0.2307 1.6083 'International Tables Vol C Tables 4.2.6.8 and 6.1.1.4'

loop_
_geom_angle_atom_site_label_1
_geom_angle_atom_site_label_2
_geom_angle_atom_site_label_3
_geom_angle
_geom_angle_site_symmetry_1
_geom_angle_site_symmetry_3
Ni1 Ga1 C2 156.94(7) . .
Ni1 Ga1 C1 147.35(7) . .
C2 Ga1 C1 35.11(9) . .
Ni1 Ga1 C3 154.54(7) . .
C2 Ga1 C3 34.76(10) . .
C1 Ga1 C3 57.93(10) . .
Ni1 Ga1 C5 140.98(7) . .
C2 Ga1 C5 58.04(9) . .
C1 Ga1 C5 34.85(10) . .
C3 Ga1 C5 57.68(10) . .
Ni1 Ga1 C4 144.53(7) . .
C2 Ga1 C4 57.85(10) . .
C1 Ga1 C4 57.73(10) . .
C3 Ga1 C4 34.73(9) . .
C5 Ga1 C4 34.47(10) . .
P1 Ni1 P1 120.75(5) . 2
P1 Ni1 Ga1 106.96(2) . .
P1 Ni1 Ga1 109.85(2) 2 .
P1 Ni1 Ga1 109.85(2) . 2
P1 Ni1 Ga1 106.96(2) 2 2
Ga1 Ni1 Ga1 100.64(3) . 2
C11 P1 C13 99.29(15) . .
C11 P1 C12 99.79(15) . .
C13 P1 C12 99.93(15) . .
C11 P1 Ni1 118.22(10) . .
C13 P1 Ni1 117.42(10) . .
C12 P1 Ni1 118.55(11) . .
P1 C13 H13A 109.5 . .
P1 C13 H13B 109.5 . .
H13A C13 H13B 109.5 . .
P1 C13 H13C 109.5 . .
H13A C13 H13C 109.5 . .
H13B C13 H13C 109.5 . .
C5 C10 H10A 109.5 . .
C5 C10 H10B 109.5 . .
H10A C10 H10B 109.5 . .
C5 C10 H10C 109.5 . .
H10A C10 H10C 109.5 . .
H10B C10 H10C 109.5 . .
C5 C4 C3 107.6(3) . .
C5 C4 C9 125.4(3) . .
C3 C4 C9 126.9(3) . .
C5 C4 Ga1 71.89(15) . .
C3 C4 Ga1 71.73(16) . .
C9 C4 Ga1 123.0(2) . .
C5 C1 C2 107.6(3) . .
C5 C1 C6 125.2(3) . .
C2 C1 C6 127.3(3) . .
C5 C1 Ga1 72.88(16) . .
C2 C1 Ga1 71.98(16) . .
C6 C1 Ga1 120.8(2) . .
C2 C3 C4 108.2(2) . .
C2 C3 C8 125.2(3) . .
C4 C3 C8 126.5(3) . .
C2 C3 Ga1 71.88(16) . .
C4 C3 Ga1 73.54(16) . .
C8 C3 Ga1 123.2(2) . .
C3 C8 H8A 109.5 . .
C3 C8 H8B 109.5 . .
H8A C8 H8B 109.5 . .
C3 C8 H8C 109.5 . .
H8A C8 H8C 109.5 . .
H8B C8 H8C 109.5 . .
C4 C9 H9A 109.5 . .
C4 C9 H9B 109.5 . .
H9A C9 H9B 109.5 . .
C4 C9 H9C 109.5 . .
H9A C9 H9C 109.5 . .
H9B C9 H9C 109.5 . .
C3 C2 C1 108.1(2) . .
C3 C2 C7 124.9(3) . .
C1 C2 C7 126.9(3) . .
C3 C2 Ga1 73.36(16) . .
C1 C2 Ga1 72.91(16) . .
C7 C2 Ga1 121.77(19) . .
C2 C7 H7A 109.5 . .
C2 C7 H7B 109.5 . .
H7A C7 H7B 109.5 . .
C2 C7 H7C 109.5 . .
H7A C7 H7C 109.5 . .
H7B C7 H7C 109.5 . .
P1 C12 H12A 109.5 . .
P1 C12 H12B 109.5 . .
H12A C12 H12B 109.5 . .
P1 C12 H12C 109.5 . .
H12A C12 H12C 109.5 . .
H12B C12 H12C 109.5 . .
C1 C6 H6A 109.5 . .
C1 C6 H6B 109.5 . .
H6A C6 H6B 109.5 . .
C1 C6 H6C 109.5 . .
H6A C6 H6C 109.5 . .
H6B C6 H6C 109.5 . .
C4 C5 C1 108.5(2) . .
C4 C5 C10 126.1(3) . .
C1 C5 C10 125.4(3) . .
C4 C5 Ga1 73.63(15) . .
C1 C5 Ga1 72.27(16) . .
C10 C5 Ga1 120.95(19) . .
P1 C11 H11A 109.5 . .
P1 C11 H11B 109.5 . .
H11A C11 H11B 109.5 . .
P1 C11 H11C 109.5 . .
H11A C11 H11C 109.5 . .
H11B C11 H11C 109.5 . .

loop_
_geom_bond_atom_site_label_1
_geom_bond_atom_site_label_2
_geom_bond_distance
_geom_bond_site_symmetry_2
Ga1 Ni1 2.2512(5) .
Ga1 C2 2.356(3) .
Ga1 C1 2.368(3) .
Ga1 C3 2.375(3) .
Ga1 C5 2.376(3) .
Ga1 C4 2.399(3) .
Ni1 P1 2.1399(8) .
Ni1 P1 2.1399(8) 2
Ni1 Ga1 2.2512(5) 2
P1 C11 1.834(3) .
P1 C13 1.835(3) .
P1 C12 1.837(3) .
C13 H13A 0.9800 .
C13 H13B 0.9800 .
C13 H13C 0.9800 .
C10 C5 1.506(4) .
C10 H10A 0.9800 .
C10 H10B 0.9800 .
C10 H10C 0.9800 .
C4 C5 1.415(4) .
C4 C3 1.425(4) .
C4 C9 1.498(4) .
C1 C5 1.421(4) .
C1 C2 1.425(4) .
C1 C6 1.494(4) .
C3 C2 1.413(4) .
C3 C8 1.507(4) .
C8 H8A 0.9800 .
C8 H8B 0.9800 .
C8 H8C 0.9800 .
C9 H9A 0.9800 .
C9 H9B 0.9800 .
C9 H9C 0.9800 .
C2 C7 1.511(4) .
C7 H7A 0.9800 .
C7 H7B 0.9800 .
C7 H7C 0.9800 .
C12 H12A 0.9800 .
C12 H12B 0.9800 .
C12 H12C 0.9800 .
C6 H6A 0.9800 .
C6 H6B 0.9800 .
C6 H6C 0.9800 .
C11 H11A 0.9800 .
C11 H11B 0.9800 .
C11 H11C 0.9800 .
